data_4125153
loop_
_publ_author_name
'Dziedzic, Rafal M.'
'Saleh, Liban M. A.'
'Axtell, Jonathan C.'
'Martin, Joshua L.'
'Stevens, Simone L.'
'Royappa, A. Timothy'
'Rheingold, Arnold L.'
'Spokoyny, Alexander M.'

_publ_section_title
;
 B-N, B-O, and B-CN Bond Formation via Palladium-Catalyzed Cross-Coupling
 of B-Bromo-Carboranes.
;
_journal_issue 29
_journal_name_full 'Journal of the American Chemical Society'
_journal_page_first 9081
_journal_page_last 9084
_journal_paper_doi 10.1021/jacs.6b05505
_journal_volume 138
_journal_year 2016
_chemical_formula_moiety 'C18 H28 B10 O2'
_chemical_formula_sum 'C18 H28 B10 O2'
_chemical_formula_weight 384.50
_space_group_crystal_system triclinic
_space_group_IT_number 2
_space_group_name_Hall '-P 1'
_space_group_name_H-M_alt 'P -1'
_symmetry_space_group_name_Hall '-P 1'
_symmetry_space_group_name_H-M 'P -1'
_atom_sites_solution_hydrogens geom
_atom_sites_solution_primary direct
_audit_creation_date 2016-02-23
_audit_creation_method
;
Olex2 1.2
(compiled 2016.02.19 svn.r3266 for OlexSys, GUI svn.r5155)
;
_cell_angle_alpha 103.335(4)
_cell_angle_beta 100.977(5)
_cell_angle_gamma 103.535(4)
_cell_formula_units_Z 2
_cell_length_a 7.7608(7)
_cell_length_b 11.8506(9)
_cell_length_c 13.1031(11)
_cell_measurement_reflns_used 2706
_cell_measurement_temperature 296(2)
_cell_measurement_theta_max 22.701
_cell_measurement_theta_min 2.795
_cell_volume 1101.34(17)
_computing_cell_refinement 'SAINT v8.34A (Bruker, 2013)'
_computing_data_reduction 'SAINT v8.34A (Bruker, 2013)'
_computing_molecular_graphics 'Olex2 (Dolomanov et al., 2009)'
_computing_publication_material 'Olex2 (Dolomanov et al., 2009)'
_computing_structure_refinement 'XL (Sheldrick, 2008)'
_computing_structure_solution 'ShelXT (Sheldrick, 2015)'
_diffrn_ambient_temperature 296.15
_diffrn_measured_fraction_theta_full 0.999
_diffrn_measured_fraction_theta_max 0.999
_diffrn_measurement_device_type 'Bruker APEX-II CCD'
_diffrn_measurement_method '\f and \w scans'
_diffrn_radiation_type MoK\a
_diffrn_radiation_wavelength 0.71073
_diffrn_reflns_av_R_equivalents 0.1039
_diffrn_reflns_av_unetI/netI 0.1001
_diffrn_reflns_Laue_measured_fraction_full 0.999
_diffrn_reflns_Laue_measured_fraction_max 0.999
_diffrn_reflns_limit_h_max 9
_diffrn_reflns_limit_h_min -9
_diffrn_reflns_limit_k_max 14
_diffrn_reflns_limit_k_min -14
_diffrn_reflns_limit_l_max 15
_diffrn_reflns_limit_l_min -15
_diffrn_reflns_number 30592
_diffrn_reflns_point_group_measured_fraction_full 0.999
_diffrn_reflns_point_group_measured_fraction_max 0.999
_diffrn_reflns_theta_full 25.416
_diffrn_reflns_theta_max 25.416
_diffrn_reflns_theta_min 1.846
_diffrn_standards_number 0
_exptl_absorpt_coefficient_mu 0.065
_exptl_absorpt_correction_type none
_exptl_crystal_colour colourless
_exptl_crystal_density_diffrn 1.159
_exptl_crystal_description block
_exptl_crystal_F_000 404
_exptl_crystal_size_max 0.3
_exptl_crystal_size_mid 0.2
_exptl_crystal_size_min 0.1
_refine_diff_density_max 0.231
_refine_diff_density_min -0.259
_refine_diff_density_rms 0.051
_refine_ls_extinction_method none
_refine_ls_goodness_of_fit_ref 0.890
_refine_ls_hydrogen_treatment constr
_refine_ls_matrix_type full
_refine_ls_number_parameters 275
_refine_ls_number_reflns 4060
_refine_ls_number_restraints 0
_refine_ls_restrained_S_all 0.890
_refine_ls_R_factor_all 0.0916
_refine_ls_R_factor_gt 0.0463
_refine_ls_shift/su_max 0.000
_refine_ls_shift/su_mean 0.000
_refine_ls_structure_factor_coef Fsqd
_refine_ls_weighting_details 'w=1/[\s^2^(Fo^2^)+(0.0516P)^2^] where P=(Fo^2^+2Fc^2^)/3'
_refine_ls_weighting_scheme calc
_refine_ls_wR_factor_gt 0.1023
_refine_ls_wR_factor_ref 0.1156
_reflns_Friedel_coverage 0.000
_reflns_number_gt 2351
_reflns_number_total 4060
_reflns_threshold_expression 'I > 2\s(I)'
_cod_data_source_file ja6b05505_si_002.cif
_cod_data_source_block spok24_a
_cod_depositor_comments 'Adding full bibliography for 4125150--4125156.cif.'
_cod_original_cell_volume 1101.34(16)
_cod_database_code 4125153
_shelx_space_group_comment
;
The symmetry employed for this shelxl refinement is uniquely defined
by the following loop, which should always be used as a source of
symmetry information in preference to the above space-group names.
They are only intended as comments.
;
_shelx_estimated_absorpt_t_max 0.994
_shelx_estimated_absorpt_t_min 0.981
_olex2_refinement_description
;
1. Fixed Uiso
 At 1.2 times of:
  All B(H) groups, All C(H) groups
 At 1.5 times of:
  All C(H,H,H) groups
2.a Aromatic/amide H refined with riding coordinates:
 C4(H4), C6(H6), C8(H8), C12(H12), C14(H14), C16(H16)
2.b Idealised Me refined as rotating group:
 C9(H9A,H9B,H9C), C10(H10A,H10B,H10C), C17(H17A,H17B,H17C), C18(H18A,H18B,H18C)
2.c Boron cage BH refined with riding coordinates:
 C1(H1), C2(H2), B3(H3), B4(H4A), B5(H5), B6(H6A), B7(H7), B8(H8A), B9(H9),
 B10(H10)
;
_shelx_shelxl_version_number 2014/7
_olex2_submission_special_instructions 'No special instructions were received'

loop_
_space_group_symop_operation_xyz
'x, y, z'
'-x, -y, -z'

loop_
_atom_site_label
_atom_site_type_symbol
_atom_site_fract_x
_atom_site_fract_y
_atom_site_fract_z
_atom_site_U_iso_or_equiv
_atom_site_adp_type
_atom_site_occupancy
_atom_site_site_symmetry_order
_atom_site_calc_flag
_atom_site_refinement_flags_posn
O2 O 0.78697(18) 0.69415(12) 0.30136(10) 0.0177(4) Uani 1 1 d .
O1 O 0.36185(19) 0.68198(12) 0.30130(11) 0.0210(4) Uani 1 1 d .
C1 C 0.4113(3) 0.37371(19) 0.11900(17) 0.0235(6) Uani 1 1 d .
H1 H 0.3606 0.3216 0.0327 0.028 Uiso 1 1 calc R
C2 C 0.4956(3) 0.37434(19) 0.32198(17) 0.0243(6) Uani 1 1 d .
H2 H 0.5056 0.3227 0.3816 0.029 Uiso 1 1 calc R
C3 C 0.3787(3) 0.74515(18) 0.40858(16) 0.0177(5) Uani 1 1 d .
C4 C 0.2250(3) 0.73044(19) 0.44805(17) 0.0196(5) Uani 1 1 d .
H4 H 0.1152 0.6736 0.4059 0.024 Uiso 1 1 calc R
C5 C 0.2346(3) 0.8007(2) 0.55091(18) 0.0231(5) Uani 1 1 d .
C6 C 0.4009(3) 0.88342(19) 0.61168(18) 0.0241(6) Uani 1 1 d .
H6 H 0.4080 0.9313 0.6803 0.029 Uiso 1 1 calc R
C7 C 0.5574(3) 0.89723(18) 0.57362(17) 0.0204(5) Uani 1 1 d .
C8 C 0.5453(3) 0.82681(18) 0.47050(17) 0.0192(5) Uani 1 1 d .
H8 H 0.6483 0.8344 0.4432 0.023 Uiso 1 1 calc R
C9 C 0.0664(3) 0.7890(2) 0.59388(19) 0.0379(7) Uani 1 1 d .
H9A H -0.0416 0.7567 0.5342 0.057 Uiso 1 1 calc GR
H9B H 0.0679 0.8673 0.6359 0.057 Uiso 1 1 calc GR
H9C H 0.0656 0.7355 0.6389 0.057 Uiso 1 1 calc GR
C10 C 0.7364(3) 0.9879(2) 0.64193(19) 0.0370(7) Uani 1 1 d .
H10A H 0.7963 0.9534 0.6927 0.055 Uiso 1 1 calc GR
H10B H 0.7132 1.0597 0.6808 0.055 Uiso 1 1 calc GR
H10C H 0.8139 1.0084 0.5959 0.055 Uiso 1 1 calc GR
C11 C 0.8345(3) 0.74835(18) 0.22361(16) 0.0153(5) Uani 1 1 d .
C12 C 0.7478(3) 0.83137(18) 0.19603(16) 0.0168(5) Uani 1 1 d .
H12 H 0.6545 0.8475 0.2269 0.020 Uiso 1 1 calc R
C13 C 0.8015(3) 0.89009(18) 0.12190(16) 0.0179(5) Uani 1 1 d .
C14 C 0.9415(3) 0.86492(18) 0.07752(16) 0.0187(5) Uani 1 1 d .
H14 H 0.9783 0.9048 0.0285 0.022 Uiso 1 1 calc R
C15 C 1.0285(3) 0.78185(18) 0.10417(16) 0.0172(5) Uani 1 1 d .
C16 C 0.9726(3) 0.72298(18) 0.17780(16) 0.0166(5) Uani 1 1 d .
H16 H 1.0282 0.6664 0.1963 0.020 Uiso 1 1 calc R
C17 C 0.7089(3) 0.9807(2) 0.09054(18) 0.0299(6) Uani 1 1 d .
H17A H 0.5964 0.9715 0.1124 0.045 Uiso 1 1 calc GR
H17B H 0.6830 0.9666 0.0133 0.045 Uiso 1 1 calc GR
H17C H 0.7886 1.0613 0.1260 0.045 Uiso 1 1 calc GR
C18 C 1.1848(3) 0.7579(2) 0.05804(18) 0.0273(6) Uani 1 1 d .
H18A H 1.2994 0.8051 0.1093 0.041 Uiso 1 1 calc GR
H18B H 1.1779 0.7798 -0.0084 0.041 Uiso 1 1 calc GR
H18C H 1.1766 0.6733 0.0439 0.041 Uiso 1 1 calc GR
B1 B 0.6509(3) 0.5812(2) 0.26995(19) 0.0156(6) Uani 1 1 d .
B2 B 0.4163(3) 0.5759(2) 0.27615(19) 0.0164(6) Uani 1 1 d .
B3 B 0.6400(4) 0.4510(2) 0.1657(2) 0.0202(6) Uani 1 1 d .
H3 H 0.7402 0.4523 0.1165 0.024 Uiso 1 1 calc R
B4 B 0.6961(4) 0.4511(2) 0.3027(2) 0.0218(6) Uani 1 1 d .
H4A H 0.8336 0.4524 0.3449 0.026 Uiso 1 1 calc R
B5 B 0.5596(3) 0.5281(2) 0.3702(2) 0.0169(6) Uani 1 1 d .
H5 H 0.6102 0.5800 0.4566 0.020 Uiso 1 1 calc R
B6 B 0.3248(4) 0.4419(2) 0.3126(2) 0.0222(6) Uani 1 1 d .
H6A H 0.2239 0.4375 0.3612 0.027 Uiso 1 1 calc R
B7 B 0.2674(4) 0.4415(2) 0.1755(2) 0.0224(6) Uani 1 1 d .
H7 H 0.1283 0.4368 0.1326 0.027 Uiso 1 1 calc R
B8 B 0.4673(3) 0.5269(2) 0.14932(19) 0.0174(6) Uani 1 1 d .
H8A H 0.4567 0.5779 0.0892 0.021 Uiso 1 1 calc R
B9 B 0.5451(4) 0.3208(2) 0.2028(2) 0.0291(7) Uani 1 1 d .
H9 H 0.5845 0.2372 0.1786 0.035 Uiso 1 1 calc R
B10 B 0.3178(4) 0.3148(2) 0.2092(2) 0.0283(7) Uani 1 1 d .
H10 H 0.2118 0.2276 0.1893 0.034 Uiso 1 1 calc R

loop_
_atom_site_aniso_label
_atom_site_aniso_U_11
_atom_site_aniso_U_22
_atom_site_aniso_U_33
_atom_site_aniso_U_23
_atom_site_aniso_U_13
_atom_site_aniso_U_12
O2 0.0189(8) 0.0215(9) 0.0123(8) 0.0074(7) 0.0044(7) 0.0025(7)
O1 0.0245(9) 0.0290(9) 0.0118(8) 0.0048(7) 0.0033(7) 0.0140(7)
C1 0.0309(14) 0.0199(13) 0.0150(12) 0.0021(10) 0.0042(11) 0.0027(11)
C2 0.0335(14) 0.0209(13) 0.0174(13) 0.0070(10) 0.0063(11) 0.0044(11)
C3 0.0223(13) 0.0200(13) 0.0130(12) 0.0056(10) 0.0047(10) 0.0090(10)
C4 0.0155(12) 0.0226(13) 0.0207(13) 0.0073(10) 0.0035(10) 0.0055(10)
C5 0.0259(14) 0.0301(14) 0.0209(13) 0.0114(11) 0.0099(11) 0.0151(12)
C6 0.0377(16) 0.0208(13) 0.0166(13) 0.0037(10) 0.0060(12) 0.0164(12)
C7 0.0266(14) 0.0114(12) 0.0211(13) 0.0056(10) 0.0005(11) 0.0056(10)
C8 0.0155(13) 0.0221(13) 0.0225(13) 0.0093(10) 0.0053(10) 0.0074(10)
C9 0.0384(16) 0.0550(18) 0.0327(16) 0.0165(14) 0.0200(13) 0.0246(14)
C10 0.0400(17) 0.0235(14) 0.0351(16) 0.0021(12) -0.0038(13) 0.0035(12)
C11 0.0146(12) 0.0156(12) 0.0117(11) 0.0030(9) 0.0014(10) -0.0008(10)
C12 0.0135(12) 0.0200(12) 0.0163(12) 0.0037(10) 0.0048(10) 0.0045(10)
C13 0.0186(13) 0.0149(12) 0.0170(12) 0.0037(10) 0.0019(10) 0.0021(10)
C14 0.0215(13) 0.0176(12) 0.0136(12) 0.0062(10) 0.0033(10) -0.0012(10)
C15 0.0155(12) 0.0185(12) 0.0141(12) 0.0017(10) 0.0033(10) 0.0020(10)
C16 0.0144(12) 0.0182(12) 0.0148(12) 0.0031(10) 0.0016(10) 0.0039(10)
C17 0.0359(15) 0.0290(14) 0.0337(15) 0.0165(12) 0.0128(12) 0.0151(12)
C18 0.0236(14) 0.0363(15) 0.0260(14) 0.0111(12) 0.0116(11) 0.0101(12)
B1 0.0178(14) 0.0180(14) 0.0140(14) 0.0066(11) 0.0066(11) 0.0066(12)
B2 0.0176(14) 0.0195(14) 0.0115(13) 0.0053(11) 0.0044(11) 0.0032(12)
B3 0.0258(16) 0.0207(15) 0.0158(14) 0.0050(11) 0.0065(12) 0.0093(12)
B4 0.0269(16) 0.0245(15) 0.0179(14) 0.0090(12) 0.0066(12) 0.0115(13)
B5 0.0207(15) 0.0168(14) 0.0136(13) 0.0062(11) 0.0043(11) 0.0043(11)
B6 0.0210(15) 0.0248(15) 0.0181(15) 0.0059(12) 0.0067(12) 0.0006(12)
B7 0.0201(15) 0.0271(16) 0.0167(14) 0.0054(12) 0.0052(12) 0.0014(12)
B8 0.0210(15) 0.0166(14) 0.0121(13) 0.0016(11) 0.0045(11) 0.0033(11)
B9 0.0445(19) 0.0233(16) 0.0235(16) 0.0092(13) 0.0111(14) 0.0129(14)
B10 0.0341(18) 0.0212(15) 0.0205(15) 0.0041(12) 0.0051(13) -0.0053(13)

loop_
_atom_type_symbol
_atom_type_description
_atom_type_scat_dispersion_real
_atom_type_scat_dispersion_imag
_atom_type_scat_source
C C 0.0033 0.0016 'International Tables Vol C Tables 4.2.6.8 and 6.1.1.4'
H H 0.0000 0.0000 'International Tables Vol C Tables 4.2.6.8 and 6.1.1.4'
B B 0.0013 0.0007 'International Tables Vol C Tables 4.2.6.8 and 6.1.1.4'
O O 0.0106 0.0060 'International Tables Vol C Tables 4.2.6.8 and 6.1.1.4'

loop_
_geom_angle_atom_site_label_1
_geom_angle_atom_site_label_2
_geom_angle_atom_site_label_3
_geom_angle
C11 O2 B1 120.23(16)
C3 O1 B2 121.43(15)
B3 C1 H1 117.2
B7 C1 H1 117.1
B7 C1 B3 115.99(17)
B8 C1 H1 117.4
B8 C1 B3 63.29(14)
B8 C1 B7 63.26(14)
B8 C1 B10 114.82(18)
B9 C1 H1 117.9
B9 C1 B3 62.36(14)
B9 C1 B7 115.02(17)
B9 C1 B8 114.70(18)
B9 C1 B10 62.86(15)
B10 C1 H1 117.8
B10 C1 B3 114.92(17)
B10 C1 B7 62.57(14)
B4 C2 H2 117.2
B5 C2 H2 117.6
B5 C2 B4 63.09(14)
B5 C2 B6 63.26(14)
B6 C2 H2 117.2
B6 C2 B4 115.87(16)
B9 C2 H2 118.0
B9 C2 B4 62.45(15)
B9 C2 B5 114.42(17)
B9 C2 B6 114.76(17)
B10 C2 H2 117.8
B10 C2 B4 115.04(17)
B10 C2 B5 114.70(17)
B10 C2 B6 62.45(15)
B10 C2 B9 62.84(15)
C4 C3 O1 118.80(19)
C4 C3 C8 121.4(2)
C8 C3 O1 119.67(19)
C3 C4 H4 120.1
C3 C4 C5 119.8(2)
C5 C4 H4 120.1
C4 C5 C9 120.6(2)
C6 C5 C4 118.5(2)
C6 C5 C9 121.0(2)
C5 C6 H6 118.9
C5 C6 C7 122.2(2)
C7 C6 H6 118.9
C6 C7 C10 120.9(2)
C8 C7 C6 118.6(2)
C8 C7 C10 120.5(2)
C3 C8 C7 119.5(2)
C3 C8 H8 120.2
C7 C8 H8 120.2
C5 C9 H9A 109.5
C5 C9 H9B 109.5
C5 C9 H9C 109.5
H9A C9 H9B 109.5
H9A C9 H9C 109.5
H9B C9 H9C 109.5
C7 C10 H10A 109.5
C7 C10 H10B 109.5
C7 C10 H10C 109.5
H10A C10 H10B 109.5
H10A C10 H10C 109.5
H10B C10 H10C 109.5
O2 C11 C12 119.44(18)
C16 C11 O2 119.63(17)
C16 C11 C12 120.87(18)
C11 C12 H12 120.3
C13 C12 C11 119.49(19)
C13 C12 H12 120.3
C12 C13 C17 120.44(19)
C14 C13 C12 119.07(18)
C14 C13 C17 120.49(18)
C13 C14 H14 119.1
C13 C14 C15 121.88(18)
C15 C14 H14 119.1
C14 C15 C16 118.53(19)
C14 C15 C18 121.49(18)
C16 C15 C18 119.95(18)
C11 C16 C15 120.15(18)
C11 C16 H16 119.9
C15 C16 H16 119.9
C13 C17 H17A 109.5
C13 C17 H17B 109.5
C13 C17 H17C 109.5
H17A C17 H17B 109.5
H17A C17 H17C 109.5
H17B C17 H17C 109.5
C15 C18 H18A 109.5
C15 C18 H18B 109.5
C15 C18 H18C 109.5
H18A C18 H18B 109.5
H18A C18 H18C 109.5
H18B C18 H18C 109.5
O2 B1 B2 119.79(17)
O2 B1 B3 125.42(18)
O2 B1 B4 122.25(18)
O2 B1 B5 119.30(18)
O2 B1 B8 124.60(17)
B3 B1 B2 107.58(18)
B3 B1 B4 59.28(13)
B3 B1 B8 60.16(13)
B4 B1 B2 107.52(16)
B4 B1 B8 106.87(17)
B5 B1 B2 59.29(13)
B5 B1 B3 107.01(17)
B5 B1 B4 60.06(13)
B5 B1 B8 105.96(17)
B8 B1 B2 59.08(13)
O1 B2 B1 121.67(18)
O1 B2 B5 125.21(18)
O1 B2 B6 124.39(19)
O1 B2 B7 121.00(18)
O1 B2 B8 119.95(17)
B5 B2 B1 58.96(13)
B5 B2 B6 59.95(13)
B5 B2 B7 106.73(16)
B6 B2 B1 107.05(16)
B7 B2 B1 107.34(17)
B7 B2 B6 59.11(13)
B8 B2 B1 59.34(13)
B8 B2 B5 105.91(17)
B8 B2 B6 106.57(17)
B8 B2 B7 59.93(13)
C1 B3 B1 104.44(17)
C1 B3 H3 125.3
C1 B3 B4 104.22(17)
C1 B3 B8 57.92(13)
C1 B3 B9 58.28(14)
B1 B3 H3 122.0
B1 B3 B8 59.99(13)
B4 B3 B1 60.40(13)
B4 B3 H3 122.4
B4 B3 B8 107.61(18)
B8 B3 H3 122.1
B9 B3 B1 108.26(17)
B9 B3 H3 121.7
B9 B3 B4 59.97(14)
B9 B3 B8 106.93(19)
C2 B4 B1 104.65(17)
C2 B4 B3 104.57(18)
C2 B4 H4A 124.9
C2 B4 B5 58.33(13)
C2 B4 B9 58.52(14)
B1 B4 H4A 122.1
B3 B4 B1 60.32(13)
B3 B4 H4A 122.3
B3 B4 B5 107.57(17)
B5 B4 B1 59.73(13)
B5 B4 H4A 122.0
B9 B4 B1 108.22(17)
B9 B4 B3 59.99(14)
B9 B4 H4A 121.6
B9 B4 B5 107.32(19)
C2 B5 B1 105.22(17)
C2 B5 B2 105.21(17)
C2 B5 B4 58.58(14)
C2 B5 H5 125.0
C2 B5 B6 58.41(13)
B1 B5 B2 61.75(13)
B1 B5 B4 60.21(13)
B1 B5 H5 121.3
B1 B5 B6 109.48(17)
B2 B5 B4 109.58(17)
B2 B5 H5 121.2
B2 B5 B6 60.24(13)
B4 B5 H5 121.2
B4 B5 B6 108.13(18)
B6 B5 H5 121.3
C2 B6 B2 104.81(17)
C2 B6 B5 58.33(13)
C2 B6 H6A 124.9
C2 B6 B7 104.63(18)
C2 B6 B10 58.60(14)
B2 B6 H6A 122.0
B5 B6 B2 59.80(13)
B5 B6 H6A 122.0
B7 B6 B2 60.43(13)
B7 B6 B5 107.65(17)
B7 B6 H6A 122.3
B10 B6 B2 108.58(17)
B10 B6 B5 107.51(19)
B10 B6 H6A 121.4
B10 B6 B7 60.10(14)
C1 B7 B2 104.55(17)
C1 B7 B6 104.22(18)
C1 B7 H7 125.1
C1 B7 B8 58.17(13)
C1 B7 B10 58.53(14)
B2 B7 H7 122.0
B6 B7 B2 60.46(14)
B6 B7 H7 122.5
B6 B7 B8 107.52(18)
B6 B7 B10 59.84(14)
B8 B7 B2 59.80(13)
B8 B7 H7 122.1
B10 B7 B2 108.39(17)
B10 B7 H7 121.5
B10 B7 B8 107.33(18)
C1 B8 B1 105.02(16)
C1 B8 B2 105.23(16)
C1 B8 B3 58.80(13)
C1 B8 B7 58.58(13)
C1 B8 H8A 124.9
B1 B8 B3 59.85(13)
B1 B8 H8A 121.6
B2 B8 B1 61.58(13)
B2 B8 B3 109.32(16)
B2 B8 B7 60.27(14)
B2 B8 H8A 121.3
B3 B8 H8A 121.2
B7 B8 B1 109.38(17)
B7 B8 B3 108.42(17)
B7 B8 H8A 121.1
C1 B9 C2 100.93(18)
C1 B9 B3 59.35(13)
C1 B9 B4 105.08(17)
C1 B9 H9 125.4
C1 B9 B10 58.67(14)
C2 B9 B3 105.00(18)
C2 B9 B4 59.03(14)
C2 B9 H9 125.6
C2 B9 B10 58.57(14)
B3 B9 H9 121.5
B3 B9 B10 108.96(18)
B4 B9 B3 60.03(14)
B4 B9 H9 121.7
B4 B9 B10 108.67(19)
B10 B9 H9 120.8
C1 B10 B6 104.68(18)
C1 B10 B7 58.90(13)
C1 B10 B9 58.46(14)
C1 B10 H10 125.7
C2 B10 C1 100.79(18)
C2 B10 B6 58.95(14)
C2 B10 B7 104.86(18)
C2 B10 B9 58.59(15)
C2 B10 H10 125.6
B6 B10 B7 60.06(14)
B6 B10 B9 108.36(19)
B6 B10 H10 121.9
B7 B10 B9 108.35(18)
B7 B10 H10 121.8
B9 B10 H10 121.1

loop_
_geom_bond_atom_site_label_1
_geom_bond_atom_site_label_2
_geom_bond_distance
O2 C11 1.386(2)
O2 B1 1.413(3)
O1 C3 1.397(2)
O1 B2 1.407(3)
C1 H1 1.1000
C1 B3 1.712(3)
C1 B7 1.703(3)
C1 B8 1.696(3)
C1 B9 1.693(3)
C1 B10 1.697(3)
C2 H2 1.1000
C2 B4 1.705(3)
C2 B5 1.700(3)
C2 B6 1.701(3)
C2 B9 1.695(3)
C2 B10 1.695(3)
C3 C4 1.379(3)
C3 C8 1.385(3)
C4 H4 0.9300
C4 C5 1.390(3)
C5 C6 1.385(3)
C5 C9 1.507(3)
C6 H6 0.9300
C6 C7 1.388(3)
C7 C8 1.388(3)
C7 C10 1.506(3)
C8 H8 0.9300
C9 H9A 0.9600
C9 H9B 0.9600
C9 H9C 0.9600
C10 H10A 0.9600
C10 H10B 0.9600
C10 H10C 0.9600
C11 C12 1.391(3)
C11 C16 1.382(3)
C12 H12 0.9300
C12 C13 1.390(3)
C13 C14 1.386(3)
C13 C17 1.513(3)
C14 H14 0.9300
C14 C15 1.388(3)
C15 C16 1.391(3)
C15 C18 1.510(3)
C16 H16 0.9300
C17 H17A 0.9600
C17 H17B 0.9600
C17 H17C 0.9600
C18 H18A 0.9600
C18 H18B 0.9600
C18 H18C 0.9600
B1 B2 1.825(3)
B1 B3 1.782(3)
B1 B4 1.784(3)
B1 B5 1.775(3)
B1 B8 1.785(3)
B2 B5 1.781(3)
B2 B6 1.789(3)
B2 B7 1.789(3)
B2 B8 1.780(3)
B3 H3 1.1000
B3 B4 1.764(3)
B3 B8 1.788(3)
B3 B9 1.763(3)
B4 H4A 1.1000
B4 B5 1.781(3)
B4 B9 1.763(4)
B5 H5 1.1000
B5 B6 1.784(4)
B6 H6A 1.1000
B6 B7 1.765(3)
B6 B10 1.761(4)
B7 H7 1.1000
B7 B8 1.783(3)
B7 B10 1.766(4)
B8 H8A 1.1000
B9 H9 1.1000
B9 B10 1.768(4)
B10 H10 1.1000

loop_
_geom_torsion_atom_site_label_1
_geom_torsion_atom_site_label_2
_geom_torsion_atom_site_label_3
_geom_torsion_atom_site_label_4
_geom_torsion
O2 C11 C12 C13 176.95(18)
O2 C11 C16 C15 -176.45(17)
O2 B1 B2 O1 6.4(3)
O2 B1 B2 B5 -108.4(2)
O2 B1 B2 B6 -145.68(18)
O2 B1 B2 B7 152.14(17)
O2 B1 B2 B8 114.8(2)
O2 B1 B3 C1 -151.82(19)
O2 B1 B3 B4 109.8(2)
O2 B1 B3 B8 -113.3(2)
O2 B1 B3 B9 147.3(2)
O2 B1 B4 C2 146.38(19)
O2 B1 B4 B3 -115.0(2)
O2 B1 B4 B5 107.7(2)
O2 B1 B4 B9 -152.45(19)
O2 B1 B5 C2 -151.42(18)
O2 B1 B5 B2 109.2(2)
O2 B1 B5 B4 -112.5(2)
O2 B1 B5 B6 147.24(18)
O2 B1 B8 C1 153.67(19)
O2 B1 B8 B2 -106.9(2)
O2 B1 B8 B3 114.6(2)
O2 B1 B8 B7 -144.9(2)
O1 C3 C4 C5 -173.98(17)
O1 C3 C8 C7 174.30(16)
O1 B2 B5 C2 151.6(2)
O1 B2 B5 B1 -109.0(2)
O1 B2 B5 B4 -146.8(2)
O1 B2 B5 B6 113.0(2)
O1 B2 B6 C2 -152.82(19)
O1 B2 B6 B5 -114.3(2)
O1 B2 B6 B7 108.5(2)
O1 B2 B6 B10 145.8(2)
O1 B2 B7 C1 147.57(18)
O1 B2 B7 B6 -114.1(2)
O1 B2 B7 B8 109.0(2)
O1 B2 B7 B10 -151.25(19)
O1 B2 B8 C1 -149.63(19)
O1 B2 B8 B1 111.3(2)
O1 B2 B8 B3 148.63(19)
O1 B2 B8 B7 -110.7(2)
C1 B3 B4 C2 0.0(2)
C1 B3 B4 B1 -98.74(17)
C1 B3 B4 B5 -60.8(2)
C1 B3 B4 B9 39.39(16)
C1 B3 B8 B1 134.60(17)
C1 B3 B8 B2 96.49(18)
C1 B3 B8 B7 32.42(15)
C1 B3 B9 C2 -93.98(19)
C1 B3 B9 B4 -133.69(19)
C1 B3 B9 B10 -32.58(17)
C1 B7 B8 B1 -96.15(17)
C1 B7 B8 B2 -134.71(17)
C1 B7 B8 B3 -32.50(15)
C1 B7 B10 C2 93.79(19)
C1 B7 B10 B6 133.55(19)
C1 B7 B10 B9 32.48(17)
C1 B9 B10 C2 -129.20(18)
C1 B9 B10 B6 -96.30(18)
C1 B9 B10 B7 -32.65(16)
C2 B4 B5 B1 -134.76(18)
C2 B4 B5 B2 -96.26(18)
C2 B4 B5 B6 -32.23(15)
C2 B4 B9 C1 93.86(19)
C2 B4 B9 B3 133.97(18)
C2 B4 B9 B10 32.37(15)
C2 B5 B6 B2 -134.95(18)
C2 B5 B6 B7 -96.61(19)
C2 B5 B6 B10 -33.23(15)
C2 B6 B7 C1 -0.1(2)
C2 B6 B7 B2 -98.96(18)
C2 B6 B7 B8 -60.7(2)
C2 B6 B7 B10 39.54(17)
C2 B6 B10 C1 -93.90(19)
C2 B6 B10 B7 -133.81(19)
C2 B6 B10 B9 -32.76(16)
C2 B9 B10 C1 129.20(18)
C2 B9 B10 B6 32.91(16)
C2 B9 B10 B7 96.55(19)
C3 O1 B2 B1 -88.2(2)
C3 O1 B2 B5 -16.1(3)
C3 O1 B2 B6 58.9(3)
C3 O1 B2 B7 130.6(2)
C3 O1 B2 B8 -158.59(18)
C3 C4 C5 C6 -0.7(3)
C3 C4 C5 C9 177.88(19)
C4 C3 C8 C7 -1.3(3)
C4 C5 C6 C7 -0.6(3)
C5 C6 C7 C8 1.0(3)
C5 C6 C7 C10 -179.86(19)
C6 C7 C8 C3 0.0(3)
C8 C3 C4 C5 1.7(3)
C9 C5 C6 C7 -179.19(19)
C10 C7 C8 C3 -179.17(18)
C11 O2 B1 B2 -98.2(2)
C11 O2 B1 B3 48.4(3)
C11 O2 B1 B4 121.3(2)
C11 O2 B1 B5 -167.47(17)
C11 O2 B1 B8 -27.1(3)
C11 C12 C13 C14 -0.4(3)
C11 C12 C13 C17 179.92(19)
C12 C11 C16 C15 0.9(3)
C12 C13 C14 C15 0.7(3)
C13 C14 C15 C16 -0.2(3)
C13 C14 C15 C18 -178.09(19)
C14 C15 C16 C11 -0.6(3)
C16 C11 C12 C13 -0.4(3)
C17 C13 C14 C15 -179.64(19)
C18 C15 C16 C11 177.36(19)
B1 O2 C11 C12 93.2(2)
B1 O2 C11 C16 -89.4(2)
B1 B2 B5 C2 -99.36(18)
B1 B2 B5 B4 -37.83(16)
B1 B2 B5 B6 -138.02(18)
B1 B2 B6 C2 -1.7(2)
B1 B2 B6 B5 36.83(16)
B1 B2 B6 B7 -100.36(18)
B1 B2 B6 B10 -63.1(2)
B1 B2 B7 C1 1.54(19)
B1 B2 B7 B6 99.86(17)
B1 B2 B7 B8 -37.05(15)
B1 B2 B7 B10 62.7(2)
B1 B2 B8 C1 99.10(17)
B1 B2 B8 B3 37.36(16)
B1 B2 B8 B7 138.04(17)
B1 B3 B4 C2 98.78(18)
B1 B3 B4 B5 37.90(16)
B1 B3 B4 B9 138.1(2)
B1 B3 B8 C1 -134.60(17)
B1 B3 B8 B2 -38.11(16)
B1 B3 B8 B7 -102.18(18)
B1 B3 B9 C1 96.02(18)
B1 B3 B9 C2 2.0(2)
B1 B3 B9 B4 -37.67(17)
B1 B3 B9 B10 63.4(2)
B1 B4 B5 C2 134.76(18)
B1 B4 B5 B2 38.50(16)
B1 B4 B5 B6 102.53(17)
B1 B4 B9 C1 -2.5(2)
B1 B4 B9 C2 -96.35(18)
B1 B4 B9 B3 37.63(17)
B1 B4 B9 B10 -64.0(2)
B1 B5 B6 C2 96.27(18)
B1 B5 B6 B2 -38.68(16)
B1 B5 B6 B7 -0.3(2)
B1 B5 B6 B10 63.0(2)
B2 O1 C3 C4 -101.2(2)
B2 O1 C3 C8 83.1(2)
B2 B1 B3 C1 -1.96(19)
B2 B1 B3 B4 -100.32(17)
B2 B1 B3 B8 36.58(15)
B2 B1 B3 B9 -62.8(2)
B2 B1 B4 C2 1.8(2)
B2 B1 B4 B3 100.42(19)
B2 B1 B4 B5 -36.89(16)
B2 B1 B4 B9 62.9(2)
B2 B1 B5 C2 99.35(18)
B2 B1 B5 B4 138.26(18)
B2 B1 B5 B6 38.02(16)
B2 B1 B8 C1 -99.44(17)
B2 B1 B8 B3 -138.53(17)
B2 B1 B8 B7 -37.99(16)
B2 B5 B6 C2 134.95(18)
B2 B5 B6 B7 38.34(16)
B2 B5 B6 B10 101.72(18)
B2 B6 B7 C1 98.87(18)
B2 B6 B7 B8 38.25(16)
B2 B6 B7 B10 138.5(2)
B2 B6 B10 C1 2.5(2)
B2 B6 B10 C2 96.36(18)
B2 B6 B10 B7 -37.45(17)
B2 B6 B10 B9 63.6(2)
B2 B7 B8 C1 134.71(17)
B2 B7 B8 B1 38.56(16)
B2 B7 B8 B3 102.21(18)
B2 B7 B10 C1 -96.14(18)
B2 B7 B10 C2 -2.4(2)
B2 B7 B10 B6 37.41(17)
B2 B7 B10 B9 -63.7(2)
B3 C1 B7 B2 -3.1(2)
B3 C1 B7 B6 -65.7(2)
B3 C1 B7 B8 36.32(16)
B3 C1 B7 B10 -105.97(19)
B3 C1 B8 B1 -39.61(15)
B3 C1 B8 B2 -103.65(17)
B3 C1 B8 B7 -143.41(17)
B3 C1 B9 C2 101.07(18)
B3 C1 B9 B4 40.45(17)
B3 C1 B9 B10 143.40(19)
B3 C1 B10 C2 6.7(2)
B3 C1 B10 B6 67.2(2)
B3 C1 B10 B7 107.66(19)
B3 C1 B10 B9 -35.62(18)
B3 B1 B2 O1 -145.49(18)
B3 B1 B2 B5 99.72(17)
B3 B1 B2 B6 62.45(19)
B3 B1 B2 B7 0.27(19)
B3 B1 B2 B8 -37.05(15)
B3 B1 B4 C2 -98.65(19)
B3 B1 B4 B5 -137.31(19)
B3 B1 B4 B9 -37.48(17)
B3 B1 B5 C2 -1.3(2)
B3 B1 B5 B2 -100.70(18)
B3 B1 B5 B4 37.56(16)
B3 B1 B5 B6 -62.7(2)
B3 B1 B8 C1 39.09(15)
B3 B1 B8 B2 138.53(17)
B3 B1 B8 B7 100.55(18)
B3 B4 B5 C2 96.59(19)
B3 B4 B5 B1 -38.17(16)
B3 B4 B5 B2 0.3(2)
B3 B4 B5 B6 64.4(2)
B3 B4 B9 C1 -40.12(16)
B3 B4 B9 C2 -133.97(18)
B3 B4 B9 B10 -101.60(19)
B3 B9 B10 C1 32.84(16)
B3 B9 B10 C2 -96.36(19)
B3 B9 B10 B6 -63.5(2)
B3 B9 B10 B7 0.2(2)
B4 C2 B5 B1 39.69(15)
B4 C2 B5 B2 103.94(17)
B4 C2 B5 B6 143.49(17)
B4 C2 B6 B2 3.1(2)
B4 C2 B6 B5 -36.13(17)
B4 C2 B6 B7 65.8(2)
B4 C2 B6 B10 106.1(2)
B4 C2 B9 C1 -101.14(18)
B4 C2 B9 B3 -40.20(16)
B4 C2 B9 B10 -143.53(18)
B4 C2 B10 C1 -6.7(2)
B4 C2 B10 B6 -107.43(19)
B4 C2 B10 B7 -67.1(2)
B4 C2 B10 B9 35.57(18)
B4 B1 B2 O1 152.03(18)
B4 B1 B2 B5 37.23(16)
B4 B1 B2 B6 0.0(2)
B4 B1 B2 B7 -62.22(19)
B4 B1 B2 B8 -99.53(18)
B4 B1 B3 C1 98.36(17)
B4 B1 B3 B8 136.89(18)
B4 B1 B3 B9 37.48(17)
B4 B1 B5 C2 -38.90(16)
B4 B1 B5 B2 -138.26(18)
B4 B1 B5 B6 -100.24(19)
B4 B1 B8 C1 1.2(2)
B4 B1 B8 B2 100.67(17)
B4 B1 B8 B3 -37.87(16)
B4 B1 B8 B7 62.7(2)
B4 B3 B8 C1 -96.04(18)
B4 B3 B8 B1 38.56(16)
B4 B3 B8 B2 0.5(2)
B4 B3 B8 B7 -63.6(2)
B4 B3 B9 C1 133.69(19)
B4 B3 B9 C2 39.71(17)
B4 B3 B9 B10 101.1(2)
B4 B5 B6 C2 32.29(15)
B4 B5 B6 B2 -102.66(17)
B4 B5 B6 B7 -64.3(2)
B4 B5 B6 B10 -0.9(2)
B4 B9 B10 C1 96.65(18)
B4 B9 B10 C2 -32.55(15)
B4 B9 B10 B6 0.4(2)
B4 B9 B10 B7 64.0(2)
B5 C2 B4 B1 -39.34(15)
B5 C2 B4 B3 -101.90(18)
B5 C2 B4 B9 -141.98(18)
B5 C2 B6 B2 39.25(15)
B5 C2 B6 B7 101.96(18)
B5 C2 B6 B10 142.24(17)
B5 C2 B9 C1 -64.0(2)
B5 C2 B9 B3 -3.1(2)
B5 C2 B9 B4 37.10(18)
B5 C2 B9 B10 -106.43(19)
B5 C2 B10 C1 63.7(2)
B5 C2 B10 B6 -37.01(18)
B5 C2 B10 B7 3.3(2)
B5 C2 B10 B9 106.0(2)
B5 B1 B2 O1 114.8(2)
B5 B1 B2 B6 -37.27(16)
B5 B1 B2 B7 -99.45(17)
B5 B1 B2 B8 -136.77(17)
B5 B1 B3 C1 60.45(19)
B5 B1 B3 B4 -37.92(17)
B5 B1 B3 B8 98.98(18)
B5 B1 B3 B9 -0.4(2)
B5 B1 B4 C2 38.66(16)
B5 B1 B4 B3 137.31(19)
B5 B1 B4 B9 99.8(2)
B5 B1 B8 C1 -61.67(19)
B5 B1 B8 B2 37.77(15)
B5 B1 B8 B3 -100.76(18)
B5 B1 B8 B7 -0.2(2)
B5 B2 B6 C2 -38.54(16)
B5 B2 B6 B7 -137.19(19)
B5 B2 B6 B10 -99.9(2)
B5 B2 B7 C1 -60.42(19)
B5 B2 B7 B6 37.90(16)
B5 B2 B7 B8 -99.01(18)
B5 B2 B7 B10 0.8(2)
B5 B2 B8 C1 61.5(2)
B5 B2 B8 B1 -37.61(15)
B5 B2 B8 B3 -0.3(2)
B5 B2 B8 B7 100.43(17)
B5 B4 B9 C1 60.6(2)
B5 B4 B9 C2 -33.30(15)
B5 B4 B9 B3 100.67(18)
B5 B4 B9 B10 -0.9(2)
B5 B6 B7 C1 60.8(2)
B5 B6 B7 B2 -38.06(16)
B5 B6 B7 B8 0.2(2)
B5 B6 B7 B10 100.4(2)
B5 B6 B10 C1 -60.8(2)
B5 B6 B10 C2 33.13(15)
B5 B6 B10 B7 -100.69(18)
B5 B6 B10 B9 0.4(2)
B6 C2 B4 B1 -3.1(2)
B6 C2 B4 B3 -65.7(2)
B6 C2 B4 B5 36.20(17)
B6 C2 B4 B9 -105.8(2)
B6 C2 B5 B1 -103.80(17)
B6 C2 B5 B2 -39.55(16)
B6 C2 B5 B4 -143.49(17)
B6 C2 B9 C1 6.4(2)
B6 C2 B9 B3 67.3(2)
B6 C2 B9 B4 107.54(19)
B6 C2 B9 B10 -35.99(18)
B6 C2 B10 C1 100.75(18)
B6 C2 B10 B7 40.31(17)
B6 C2 B10 B9 143.00(18)
B6 B2 B5 C2 38.66(16)
B6 B2 B5 B1 138.02(18)
B6 B2 B5 B4 100.19(19)
B6 B2 B7 C1 -98.32(18)
B6 B2 B7 B8 -136.91(18)
B6 B2 B7 B10 -37.14(17)
B6 B2 B8 C1 -1.2(2)
B6 B2 B8 B1 -100.33(17)
B6 B2 B8 B3 -63.0(2)
B6 B2 B8 B7 37.71(16)
B6 B7 B8 C1 96.16(19)
B6 B7 B8 B1 0.0(2)
B6 B7 B8 B2 -38.55(16)
B6 B7 B8 B3 63.7(2)
B6 B7 B10 C1 -133.55(19)
B6 B7 B10 C2 -39.76(17)
B6 B7 B10 B9 -101.1(2)
B7 C1 B3 B1 3.2(2)
B7 C1 B3 B4 65.8(2)
B7 C1 B3 B8 -36.31(17)
B7 C1 B3 B9 106.01(19)
B7 C1 B8 B1 103.80(17)
B7 C1 B8 B2 39.76(16)
B7 C1 B8 B3 143.41(17)
B7 C1 B9 C2 -6.5(2)
B7 C1 B9 B3 -107.55(19)
B7 C1 B9 B4 -67.1(2)
B7 C1 B9 B10 35.86(18)
B7 C1 B10 C2 -100.96(18)
B7 C1 B10 B6 -40.49(17)
B7 C1 B10 B9 -143.27(19)
B7 B2 B5 C2 1.1(2)
B7 B2 B5 B1 100.50(18)
B7 B2 B5 B4 62.7(2)
B7 B2 B5 B6 -37.52(16)
B7 B2 B6 C2 98.65(19)
B7 B2 B6 B5 137.19(19)
B7 B2 B6 B10 37.31(18)
B7 B2 B8 C1 -38.94(15)
B7 B2 B8 B1 -138.04(17)
B7 B2 B8 B3 -100.68(18)
B7 B6 B10 C1 39.91(17)
B7 B6 B10 C2 133.81(19)
B7 B6 B10 B9 101.05(19)
B8 C1 B3 B1 39.54(15)
B8 C1 B3 B4 102.10(18)
B8 C1 B3 B9 142.33(18)
B8 C1 B7 B2 -39.39(15)
B8 C1 B7 B6 -102.02(18)
B8 C1 B7 B10 -142.29(18)
B8 C1 B9 C2 64.1(2)
B8 C1 B9 B3 -36.93(18)
B8 C1 B9 B4 3.5(2)
B8 C1 B9 B10 106.5(2)
B8 C1 B10 C2 -64.0(2)
B8 C1 B10 B6 -3.5(2)
B8 C1 B10 B7 37.00(18)
B8 C1 B10 B9 -106.3(2)
B8 B1 B2 O1 -108.4(2)
B8 B1 B2 B5 136.77(17)
B8 B1 B2 B6 99.50(18)
B8 B1 B2 B7 37.32(15)
B8 B1 B3 C1 -38.53(14)
B8 B1 B3 B4 -136.89(18)
B8 B1 B3 B9 -99.41(19)
B8 B1 B4 C2 -60.4(2)
B8 B1 B4 B3 38.27(16)
B8 B1 B4 B5 -99.03(18)
B8 B1 B4 B9 0.8(2)
B8 B1 B5 C2 61.67(19)
B8 B1 B5 B2 -37.68(15)
B8 B1 B5 B4 100.58(18)
B8 B1 B5 B6 0.3(2)
B8 B2 B5 C2 -61.6(2)
B8 B2 B5 B1 37.78(15)
B8 B2 B5 B4 0.0(2)
B8 B2 B5 B6 -100.24(18)
B8 B2 B6 C2 60.6(2)
B8 B2 B6 B5 99.10(18)
B8 B2 B6 B7 -38.09(16)
B8 B2 B6 B10 -0.8(2)
B8 B2 B7 C1 38.59(14)
B8 B2 B7 B6 136.91(18)
B8 B2 B7 B10 99.77(19)
B8 B3 B4 C2 60.4(2)
B8 B3 B4 B1 -38.38(16)
B8 B3 B4 B5 -0.5(2)
B8 B3 B4 B9 99.8(2)
B8 B3 B9 C1 32.77(16)
B8 B3 B9 C2 -61.2(2)
B8 B3 B9 B4 -100.92(19)
B8 B3 B9 B10 0.2(2)
B8 B7 B10 C1 -32.98(16)
B8 B7 B10 C2 60.8(2)
B8 B7 B10 B6 100.57(19)
B8 B7 B10 B9 -0.5(2)
B9 C1 B3 B1 -102.78(17)
B9 C1 B3 B4 -40.23(16)
B9 C1 B3 B8 -142.33(18)
B9 C1 B7 B2 66.9(2)
B9 C1 B7 B6 4.3(2)
B9 C1 B7 B8 106.3(2)
B9 C1 B7 B10 -35.97(18)
B9 C1 B8 B1 -3.0(2)
B9 C1 B8 B2 -67.1(2)
B9 C1 B8 B3 36.58(18)
B9 C1 B8 B7 -106.8(2)
B9 C1 B10 C2 42.32(16)
B9 C1 B10 B6 102.8(2)
B9 C1 B10 B7 143.27(19)
B9 C2 B4 B1 102.65(18)
B9 C2 B4 B3 40.08(16)
B9 C2 B4 B5 141.98(18)
B9 C2 B5 B1 2.8(2)
B9 C2 B5 B2 67.1(2)
B9 C2 B5 B4 -36.85(18)
B9 C2 B5 B6 106.6(2)
B9 C2 B6 B2 -66.9(2)
B9 C2 B6 B5 -106.1(2)
B9 C2 B6 B7 -4.1(2)
B9 C2 B6 B10 36.14(18)
B9 C2 B10 C1 -42.25(16)
B9 C2 B10 B6 -143.00(18)
B9 C2 B10 B7 -102.69(19)
B9 B3 B4 C2 -39.36(16)
B9 B3 B4 B1 -138.1(2)
B9 B3 B4 B5 -100.2(2)
B9 B3 B8 C1 -32.92(16)
B9 B3 B8 B1 101.68(18)
B9 B3 B8 B2 63.6(2)
B9 B3 B8 B7 -0.5(2)
B9 B4 B5 C2 33.38(15)
B9 B4 B5 B1 -101.38(18)
B9 B4 B5 B2 -62.9(2)
B9 B4 B5 B6 1.2(2)
B10 C1 B3 B1 -67.0(2)
B10 C1 B3 B4 -4.4(2)
B10 C1 B3 B8 -106.5(2)
B10 C1 B3 B9 35.81(19)
B10 C1 B7 B2 102.91(18)
B10 C1 B7 B6 40.28(17)
B10 C1 B7 B8 142.29(18)
B10 C1 B8 B1 67.1(2)
B10 C1 B8 B2 3.0(2)
B10 C1 B8 B3 106.7(2)
B10 C1 B8 B7 -36.73(18)
B10 C1 B9 C2 -42.34(16)
B10 C1 B9 B3 -143.40(19)
B10 C1 B9 B4 -103.0(2)
B10 C2 B4 B1 66.9(2)
B10 C2 B4 B3 4.4(2)
B10 C2 B4 B5 106.27(19)
B10 C2 B4 B9 -35.71(18)
B10 C2 B5 B1 -67.1(2)
B10 C2 B5 B2 -2.8(2)
B10 C2 B5 B4 -106.8(2)
B10 C2 B5 B6 36.70(18)
B10 C2 B6 B2 -102.99(18)
B10 C2 B6 B5 -142.24(17)
B10 C2 B6 B7 -40.28(16)
B10 C2 B9 C1 42.39(16)
B10 C2 B9 B3 103.33(19)
B10 C2 B9 B4 143.53(18)
B10 B6 B7 C1 -39.62(17)
B10 B6 B7 B2 -138.50(19)
B10 B6 B7 B8 -100.24(19)
B10 B7 B8 C1 33.12(16)
B10 B7 B8 B1 -63.0(2)
B10 B7 B8 B2 -101.59(18)
B10 B7 B8 B3 0.6(2)
